data_1577260
loop_
_publ_author_name
'Lennox, Cameron B.'
'Taylor, Christopher'
'Huski\'c, Igor'
'Vainauskas, Jogirdas'
'Nickels, Christopher'
'Stein, Robin S.'
'Borchers, Tristan H.'
'Lutton Gething, A.R. Bonnie J.'
'Marrett, Joseph M.'
'Day, Graeme Matthew'
'Fri\<s\<ci\'c, Tomislav'

_publ_section_title
;
 The elusive endo-product of the archetypal Diels-Alder reaction of furan
 and maleic anhydride -- observed in the solid state at last
;
_journal_name_full 'Chemical Science'
_journal_paper_doi 10.1039/D5SC06724C
_journal_year 2026
_chemical_formula_moiety 'C8 H6 O4'
_chemical_formula_sum 'C16 H12 O8'
_chemical_formula_weight 332.2660
_chemical_name_systematic '7-oxabicyclo(2.2.1)-5-heptene-2,3-dicarboxylic anhydride cocrystal'
_chemical_properties_physical moisture-sensitive
_space_group_crystal_system monoclinic
_space_group_IT_number 7
_space_group_name_Hall 'P -2yac'
_space_group_name_H-M_alt 'P 1 n 1'
_atom_sites_solution_hydrogens geom
_audit_creation_date 2023-09-11
_audit_creation_method
;
Olex2 1.3
(compiled 2020.11.12 svn.r5f609507 for OlexSys, GUI svn.r6408)
;
_audit_update_record
;
2024-11-06 deposited with the CCDC.	2026-05-12 downloaded from the CCDC.
;
_cell_angle_alpha 90
_cell_angle_beta 110.600(2)
_cell_angle_gamma 90
_cell_formula_units_Z 2
_cell_length_a 11.9547(5)
_cell_length_b 5.4149(2)
_cell_length_c 12.0064(5)
_cell_measurement_reflns_used 6752
_cell_measurement_temperature 298(2)
_cell_measurement_theta_max 144.348
_cell_measurement_theta_min 8.986
_cell_volume 727.52(5)
_computing_cell_refinement 'SAINT V8.35A, Bruker-AXS'
_computing_data_collection 'APEX 2, Bruker-AXS'
_computing_data_reduction 'SAINT V8.35A, Bruker-AXS'
_computing_molecular_graphics 'Olex2 1.3 (Dolomanov et al., 2009)'
_computing_publication_material 'Olex2 1.3 (Dolomanov et al., 2009)'
_computing_structure_refinement 'SHELXL-2018/3 (Sheldrick, 2018)'
_computing_structure_solution 'SHELXT 2014/5 (Sheldrick, 2014)'
_diffrn_ambient_pressure 1013
_diffrn_ambient_temperature 298(2)
_diffrn_measured_fraction_theta_full 0.965
_diffrn_measured_fraction_theta_max 0.960
_diffrn_measurement_device_type 'Bruker PHOTON 100 CMOS'
_diffrn_measurement_method 'omega scans'
_diffrn_radiation_probe x-ray
_diffrn_radiation_type CuK\a
_diffrn_radiation_wavelength 1.54178
_diffrn_reflns_av_R_equivalents 0.0660
_diffrn_reflns_av_unetI/netI 0.0760
_diffrn_reflns_Laue_measured_fraction_full 0.965
_diffrn_reflns_Laue_measured_fraction_max 0.960
_diffrn_reflns_limit_h_max 14
_diffrn_reflns_limit_h_min -14
_diffrn_reflns_limit_k_max 6
_diffrn_reflns_limit_k_min -6
_diffrn_reflns_limit_l_max 14
_diffrn_reflns_limit_l_min -14
_diffrn_reflns_number 5522
_diffrn_reflns_point_group_measured_fraction_full 0.794
_diffrn_reflns_point_group_measured_fraction_max 0.774
_diffrn_reflns_theta_full 67.679
_diffrn_reflns_theta_max 72.401
_diffrn_reflns_theta_min 4.489
_diffrn_source 'sealed x-ray tube'
_diffrn_source_type 'Bruker D8 Venture'
_exptl_absorpt_coefficient_mu 1.066
_exptl_absorpt_correction_T_max 0.7536
_exptl_absorpt_correction_T_min 0.6385
_exptl_absorpt_correction_type multi-scan
_exptl_absorpt_process_details 'SADABS-2012/1, G. Sheldrick'
_exptl_crystal_colour colourless
_exptl_crystal_colour_primary colourless
_exptl_crystal_density_diffrn 1.517
_exptl_crystal_description block
_exptl_crystal_F_000 344
_exptl_crystal_recrystallization_method neat
_exptl_crystal_size_max 0.3
_exptl_crystal_size_mid 0.2
_exptl_crystal_size_min 0.2
_refine_diff_density_max 0.390
_refine_diff_density_min -0.358
_refine_diff_density_rms 0.089
_refine_ls_abs_structure_details
;
 Flack x determined using 681 quotients [(I+)-(I-)]/[(I+)+(I-)]
 (Parsons, Flack and Wagner, Acta Cryst. B69 (2013) 249-259).
;
_refine_ls_abs_structure_Flack 0.24(16)
_refine_ls_extinction_method none
_refine_ls_goodness_of_fit_ref 1.149
_refine_ls_hydrogen_treatment constr
_refine_ls_matrix_type full
_refine_ls_number_parameters 217
_refine_ls_number_reflns 2231
_refine_ls_number_restraints 2
_refine_ls_restrained_S_all 1.148
_refine_ls_R_factor_all 0.0960
_refine_ls_R_factor_gt 0.0448
_refine_ls_shift/su_max 0.000
_refine_ls_shift/su_mean 0.000
_refine_ls_structure_factor_coef Fsqd
_refine_ls_weighting_details 'w=1/[\s^2^(Fo^2^)+(0.0820P)^2^+0.2428P] where P=(Fo^2^+2Fc^2^)/3'
_refine_ls_weighting_scheme calc
_refine_ls_wR_factor_gt 0.1199
_refine_ls_wR_factor_ref 0.1627
_reflns_Friedel_coverage 0.609
_reflns_Friedel_fraction_full 0.621
_reflns_Friedel_fraction_max 0.587
_reflns_number_gt 1908
_reflns_number_total 2231
_reflns_threshold_expression 'I > 2\s(I)'
_cod_data_source_file d5sc06724c7.cif
_cod_data_source_block (endo-1)(exo-1)-298K
_cod_database_code 1577260
_shelx_shelxl_version_number 2018/3
_shelx_space_group_comment
;
The symmetry employed for this shelxl refinement is uniquely defined
by the following loop, which should always be used as a source of
symmetry information in preference to the above space-group names.
They are only intended as comments.
;
_olex2_refinement_description
;
1.a Ternary CH refined with riding coordinates:
 C3(H3), C4(H4), C5(H5), C6(H6), C11(H11), C12(H12), C13(H13), C14(H14)
1.b Aromatic/amide H refined with riding coordinates:
 C7(H7), C8(H8), C15(H15), C16(H16)
;
_olex2_submission_special_instructions 'No special instructions were received'

loop_
_space_group_symop_operation_xyz
'x, y, z'
'x+1/2, -y, z+1/2'

loop_
_atom_site_label
_atom_site_type_symbol
_atom_site_fract_x
_atom_site_fract_y
_atom_site_fract_z
_atom_site_U_iso_or_equiv
_atom_site_adp_type
_atom_site_occupancy
_atom_site_site_symmetry_order
_atom_site_calc_flag
_atom_site_refinement_flags_posn
_atom_site_refinement_flags_adp
_atom_site_refinement_flags_occupancy
_atom_site_disorder_assembly
_atom_site_disorder_group
O1 O 0.2667(4) 0.9119(6) 0.3806(4) 0.0512(9) Uani 1 1 d . . . . .
C1 C 0.3704(5) 0.7782(10) 0.4314(5) 0.0538(13) Uani 1 1 d . . . . .
O8 O 0.9125(3) 0.6890(6) 0.5320(4) 0.0528(9) Uani 1 1 d . . . . .
O2 O 0.4644(4) 0.8666(10) 0.4378(5) 0.0845(16) Uani 1 1 d . . . . .
C2 C 0.1703(5) 0.7793(10) 0.3844(5) 0.0526(13) Uani 1 1 d . . . . .
O3 O 0.0724(4) 0.8653(10) 0.3407(5) 0.0766(14) Uani 1 1 d . . . . .
C3 C 0.3428(5) 0.5343(9) 0.4748(5) 0.0491(12) Uani 1 1 d . . . . .
H3 H 0.367959 0.394859 0.437091 0.059 Uiso 1 1 calc R U . . .
C4 C 0.2074(5) 0.5400(9) 0.4448(5) 0.0467(12) Uani 1 1 d . . . . .
H4 H 0.167540 0.401002 0.393998 0.056 Uiso 1 1 calc R U . . .
O4 O 0.2974(4) 0.3526(7) 0.6270(4) 0.0643(11) Uani 1 1 d . . . . .
O5 O 0.6601(4) 0.4586(6) 0.5000(4) 0.0542(9) Uani 1 1 d . . . . .
C5 C 0.3891(6) 0.5098(12) 0.6153(6) 0.0633(17) Uani 1 1 d . . . . .
H5 H 0.471118 0.449458 0.652732 0.076 Uiso 1 1 calc R U . . .
O6 O 0.6189(5) 0.5152(9) 0.3060(4) 0.0737(13) Uani 1 1 d . . . . .
C6 C 0.2004(5) 0.5195(10) 0.5731(5) 0.0529(14) Uani 1 1 d . . . . .
H6 H 0.122916 0.466163 0.575463 0.064 Uiso 1 1 calc R U . . .
C7 C 0.3620(7) 0.7512(13) 0.6611(6) 0.0723(19) Uani 1 1 d . . . . .
H7 H 0.416357 0.873870 0.699422 0.087 Uiso 1 1 calc R U . . .
O7 O 0.7159(5) 0.4981(11) 0.6943(4) 0.0821(15) Uani 1 1 d . . . . .
C8 C 0.2467(7) 0.7545(11) 0.6363(5) 0.0611(16) Uani 1 1 d . . . . .
H8 H 0.202353 0.879089 0.654430 0.073 Uiso 1 1 calc R U . . .
C9 C 0.6595(5) 0.5989(9) 0.4034(5) 0.0486(12) Uani 1 1 d . . . . .
C10 C 0.7104(6) 0.5886(10) 0.6038(6) 0.0582(15) Uani 1 1 d . . . . .
C11 C 0.7208(5) 0.8401(8) 0.4438(5) 0.0433(11) Uani 1 1 d . . . . .
H11 H 0.671618 0.982942 0.406291 0.052 Uiso 1 1 calc R U . . .
C12 C 0.7552(5) 0.8350(9) 0.5803(5) 0.0463(12) Uani 1 1 d . . . . .
H12 H 0.722013 0.973867 0.610946 0.056 Uiso 1 1 calc R U . . .
C13 C 0.8479(5) 0.8445(9) 0.4338(5) 0.0498(13) Uani 1 1 d . . . . .
H13 H 0.850841 0.794286 0.356485 0.060 Uiso 1 1 calc R U . . .
C14 C 0.8942(5) 0.8383(9) 0.6233(5) 0.0502(12) Uani 1 1 d . . . . .
H14 H 0.935642 0.782600 0.705228 0.060 Uiso 1 1 calc R U . . .
C15 C 0.9006(5) 1.0959(10) 0.4775(6) 0.0544(14) Uani 1 1 d . . . . .
H15 H 0.910890 1.225969 0.431394 0.065 Uiso 1 1 calc R U . . .
C16 C 0.9288(5) 1.0933(9) 0.5936(5) 0.0523(13) Uani 1 1 d . . . . .
H16 H 0.962839 1.220859 0.646490 0.063 Uiso 1 1 calc R U . . .

loop_
_atom_site_aniso_label
_atom_site_aniso_U_11
_atom_site_aniso_U_22
_atom_site_aniso_U_33
_atom_site_aniso_U_23
_atom_site_aniso_U_13
_atom_site_aniso_U_12
O1 0.054(2) 0.0487(16) 0.053(2) 0.0058(16) 0.0215(19) 0.0061(16)
C1 0.046(3) 0.060(3) 0.059(4) 0.007(3) 0.025(3) 0.005(2)
O8 0.0419(19) 0.0436(16) 0.072(3) 0.0016(16) 0.0190(19) 0.0055(15)
O2 0.053(3) 0.098(3) 0.109(5) 0.022(3) 0.037(3) -0.007(2)
C2 0.056(3) 0.059(3) 0.049(3) 0.002(2) 0.026(3) 0.009(3)
O3 0.049(2) 0.107(4) 0.070(3) 0.023(3) 0.017(2) 0.027(3)
C3 0.047(3) 0.047(2) 0.053(3) 0.000(2) 0.017(3) 0.007(2)
C4 0.044(3) 0.049(2) 0.045(3) -0.011(2) 0.013(3) -0.008(2)
O4 0.070(3) 0.054(2) 0.063(3) 0.0205(18) 0.016(2) 0.0013(19)
O5 0.055(2) 0.0458(16) 0.062(3) 0.0043(17) 0.021(2) -0.0072(16)
C5 0.050(3) 0.069(4) 0.069(5) 0.021(3) 0.019(3) 0.006(3)
O6 0.076(3) 0.081(3) 0.063(3) -0.021(2) 0.024(3) -0.022(2)
C6 0.056(3) 0.053(3) 0.054(4) 0.005(2) 0.025(3) -0.005(2)
C7 0.085(5) 0.077(4) 0.049(4) -0.009(3) 0.017(4) -0.032(4)
O7 0.096(4) 0.098(3) 0.055(3) 0.027(2) 0.029(3) -0.013(3)
C8 0.086(5) 0.062(3) 0.039(3) 0.003(2) 0.028(3) 0.003(3)
C9 0.044(3) 0.052(3) 0.051(4) -0.002(2) 0.018(3) -0.001(2)
C10 0.066(4) 0.055(3) 0.067(4) 0.010(3) 0.039(4) -0.002(3)
C11 0.048(3) 0.039(2) 0.046(3) 0.0069(18) 0.021(2) 0.0048(19)
C12 0.053(3) 0.043(2) 0.048(3) -0.0037(19) 0.025(3) -0.001(2)
C13 0.055(3) 0.046(2) 0.059(4) -0.001(2) 0.032(3) -0.001(2)
C14 0.043(3) 0.049(3) 0.048(3) 0.003(2) 0.003(2) -0.003(2)
C15 0.047(3) 0.047(3) 0.073(4) 0.003(2) 0.026(3) -0.005(2)
C16 0.044(3) 0.047(2) 0.060(4) -0.004(2) 0.011(3) -0.005(2)

loop_
_atom_type_symbol
_atom_type_description
_atom_type_scat_dispersion_real
_atom_type_scat_dispersion_imag
_atom_type_scat_source
C C 0.0181 0.0091 'International Tables Vol C Tables 4.2.6.8 and 6.1.1.4'
O O 0.0492 0.0322 'International Tables Vol C Tables 4.2.6.8 and 6.1.1.4'
H H 0.0000 0.0000 'International Tables Vol C Tables 4.2.6.8 and 6.1.1.4'

loop_
_geom_angle_atom_site_label_1
_geom_angle_atom_site_label_2
_geom_angle_atom_site_label_3
_geom_angle
_geom_angle_site_symmetry_1
_geom_angle_site_symmetry_3
_geom_angle_publ_flag
C2 O1 C1 110.2(4) . . ?
O1 C1 C3 110.1(4) . . ?
O2 C1 O1 119.7(5) . . ?
O2 C1 C3 130.2(6) . . ?
C13 O8 C14 96.6(4) . . ?
O1 C2 C4 111.4(5) . . ?
O3 C2 O1 119.1(5) . . ?
O3 C2 C4 129.5(6) . . ?
C1 C3 H3 112.2 . . ?
C1 C3 C4 104.1(4) . . ?
C1 C3 C5 114.0(5) . . ?
C4 C3 H3 112.2 . . ?
C4 C3 C5 101.3(4) . . ?
C5 C3 H3 112.2 . . ?
C2 C4 C3 104.1(4) . . ?
C2 C4 H4 111.9 . . ?
C2 C4 C6 115.6(4) . . ?
C3 C4 H4 111.9 . . ?
C3 C4 C6 100.6(4) . . ?
C6 C4 H4 111.9 . . ?
C5 O4 C6 96.1(4) . . ?
C10 O5 C9 110.6(4) . . ?
C3 C5 H5 115.7 . . ?
O4 C5 C3 99.3(5) . . ?
O4 C5 H5 115.7 . . ?
O4 C5 C7 102.2(5) . . ?
C7 C5 C3 106.1(5) . . ?
C7 C5 H5 115.7 . . ?
C4 C6 H6 115.1 . . ?
O4 C6 C4 100.0(4) . . ?
O4 C6 H6 115.1 . . ?
O4 C6 C8 102.3(5) . . ?
C8 C6 C4 107.5(4) . . ?
C8 C6 H6 115.1 . . ?
C5 C7 H7 127.0 . . ?
C8 C7 C5 106.0(6) . . ?
C8 C7 H7 127.0 . . ?
C6 C8 H8 126.9 . . ?
C7 C8 C6 106.2(6) . . ?
C7 C8 H8 126.9 . . ?
O5 C9 C11 110.5(5) . . ?
O6 C9 O5 119.7(5) . . ?
O6 C9 C11 129.7(5) . . ?
O5 C10 C12 110.9(4) . . ?
O7 C10 O5 119.4(5) . . ?
O7 C10 C12 129.7(6) . . ?
C9 C11 H11 113.2 . . ?
C9 C11 C12 104.3(4) . . ?
C9 C11 C13 111.5(4) . . ?
C12 C11 H11 113.2 . . ?
C12 C11 C13 100.3(4) . . ?
C13 C11 H11 113.2 . . ?
C10 C12 C11 103.6(4) . . ?
C10 C12 H12 113.1 . . ?
C10 C12 C14 111.0(4) . . ?
C11 C12 H12 113.1 . . ?
C11 C12 C14 101.9(4) . . ?
C14 C12 H12 113.1 . . ?
O8 C13 C11 100.6(3) . . ?
O8 C13 H13 115.3 . . ?
O8 C13 C15 101.9(5) . . ?
C11 C13 H13 115.3 . . ?
C15 C13 C11 106.5(4) . . ?
C15 C13 H13 115.3 . . ?
O8 C14 C12 99.8(4) . . ?
O8 C14 H14 115.6 . . ?
O8 C14 C16 101.8(4) . . ?
C12 C14 H14 115.6 . . ?
C16 C14 C12 106.2(4) . . ?
C16 C14 H14 115.6 . . ?
C13 C15 H15 126.9 . . ?
C16 C15 C13 106.1(5) . . ?
C16 C15 H15 126.9 . . ?
C14 C16 H16 127.2 . . ?
C15 C16 C14 105.7(5) . . ?
C15 C16 H16 127.2 . . ?

loop_
_geom_bond_atom_site_label_1
_geom_bond_atom_site_label_2
_geom_bond_distance
_geom_bond_site_symmetry_2
_geom_bond_publ_flag
O1 C1 1.378(7) . ?
O1 C2 1.372(7) . ?
C1 O2 1.199(7) . ?
C1 C3 1.498(7) . ?
O8 C13 1.433(7) . ?
O8 C14 1.440(7) . ?
C2 O3 1.196(8) . ?
C2 C4 1.475(8) . ?
C3 H3 0.9800 . ?
C3 C4 1.531(7) . ?
C3 C5 1.586(9) . ?
C4 H4 0.9800 . ?
C4 C6 1.576(7) . ?
O4 C5 1.433(8) . ?
O4 C6 1.433(7) . ?
O5 C9 1.384(7) . ?
O5 C10 1.373(8) . ?
C5 H5 0.9800 . ?
C5 C7 1.497(10) . ?
O6 C9 1.187(7) . ?
C6 H6 0.9800 . ?
C6 C8 1.485(9) . ?
C7 H7 0.9300 . ?
C7 C8 1.304(11) . ?
O7 C10 1.172(7) . ?
C8 H8 0.9300 . ?
C9 C11 1.493(7) . ?
C10 C12 1.501(7) . ?
C11 H11 0.9800 . ?
C11 C12 1.544(7) . ?
C11 C13 1.565(7) . ?
C12 H12 0.9800 . ?
C12 C14 1.557(8) . ?
C13 H13 0.9800 . ?
C13 C15 1.514(7) . ?
C14 H14 0.9800 . ?
C14 C16 1.519(7) . ?
C15 H15 0.9300 . ?
C15 C16 1.314(8) . ?
C16 H16 0.9300 . ?
